data_7005841
loop_
_publ_author_name
'Pascu, Sofia I.'
'Naumann, Christoph'
'Kaiser, Guido'
'Bond, Andrew D.'
'Sanders, Jeremy K. M.'
'Jarrosson, Thibaut'

_publ_section_title
;
 Structures and solution dynamics of pseudorotaxanes mediated by
 alkali-metal cations.
;
_journal_issue 35
_journal_name_full 'Dalton transactions (Cambridge, England : 2003)'
_journal_page_first 3874
_journal_page_last 3884
_journal_paper_doi 10.1039/b706043b
_journal_year 2007
_chemical_formula_moiety
;
C62 H78 Li2 N2 O16 2+, 2(Br -), 8(C H Cl3)
;
_chemical_formula_sum 'C70 H86 Br2 Cl24 Li2 N2 O16'
_chemical_formula_weight 2235.91
_space_group_IT_number 2
_symmetry_cell_setting triclinic
_symmetry_space_group_name_Hall '-P 1'
_symmetry_space_group_name_H-M 'P -1'
_atom_sites_solution_hydrogens geom
_atom_sites_solution_primary direct
_atom_sites_solution_secondary difmap
_cell_angle_alpha 70.219(2)
_cell_angle_beta 78.484(2)
_cell_angle_gamma 83.267(2)
_cell_formula_units_Z 1
_cell_length_a 10.0570(5)
_cell_length_b 15.2801(7)
_cell_length_c 17.2223(8)
_cell_measurement_reflns_used 15344
_cell_measurement_temperature 150(2)
_cell_measurement_theta_max 29.14
_cell_measurement_theta_min 2.28
_cell_volume 2436.7(2)
_computing_cell_refinement 'SAINT (Bruker, 1994)'
_computing_data_collection 'SMART (Bruker, 1994)'
_computing_data_reduction SAINT
_computing_molecular_graphics SHELXTL
_computing_publication_material SHELXTL
_computing_structure_refinement SHELXTL
_computing_structure_solution 'SHELXTL v.6.10 (Bruker, 2000)'
_diffrn_ambient_temperature 150(2)
_diffrn_measured_fraction_theta_full 0.983
_diffrn_measured_fraction_theta_max 0.889
_diffrn_measurement_device_type 'Bruker SMART CCD'
_diffrn_measurement_method 'thin-slice \w scans'
_diffrn_radiation_monochromator 'Silicon 111'
_diffrn_radiation_source 'Daresbury SRS, Station 9.8'
_diffrn_radiation_type synchrotron
_diffrn_radiation_wavelength 0.6923
_diffrn_reflns_av_R_equivalents 0.0288
_diffrn_reflns_av_sigmaI/netI 0.0381
_diffrn_reflns_limit_h_max 14
_diffrn_reflns_limit_h_min -14
_diffrn_reflns_limit_k_max 21
_diffrn_reflns_limit_k_min -20
_diffrn_reflns_limit_l_max 23
_diffrn_reflns_limit_l_min -24
_diffrn_reflns_number 24659
_diffrn_reflns_theta_full 27.48
_diffrn_reflns_theta_max 29.49
_diffrn_reflns_theta_min 3.46
_diffrn_standards_number 0
_exptl_absorpt_coefficient_mu 1.547
_exptl_absorpt_correction_T_max 0.912
_exptl_absorpt_correction_T_min 0.768
_exptl_absorpt_correction_type multi-scan
_exptl_absorpt_process_details
;
Correction applied by SADABS - note that the transmission factors are
not real since they include corrections for beam decay and possibly
crystal decay (the two cannot be distinguished).
The numbers listed in the CIF are those calculated by SHELXL.
;
_exptl_crystal_colour yellow
_exptl_crystal_density_diffrn 1.524
_exptl_crystal_density_method 'not measured'
_exptl_crystal_description plate
_exptl_crystal_F_000 1132
_exptl_crystal_size_max 0.18
_exptl_crystal_size_mid 0.16
_exptl_crystal_size_min 0.06
_refine_diff_density_max 1.818
_refine_diff_density_min -1.072
_refine_diff_density_rms 0.207
_refine_ls_extinction_method none
_refine_ls_goodness_of_fit_ref 1.079
_refine_ls_hydrogen_treatment constr
_refine_ls_matrix_type full
_refine_ls_number_parameters 523
_refine_ls_number_reflns 13055
_refine_ls_number_restraints 0
_refine_ls_restrained_S_all 1.079
_refine_ls_R_factor_all 0.0691
_refine_ls_R_factor_gt 0.0618
_refine_ls_shift/su_max 0.001
_refine_ls_shift/su_mean 0.000
_refine_ls_structure_factor_coef Fsqd
_refine_ls_weighting_details 'calc w=1/[\s^2^(Fo^2^)+(0.1068P)^2^+1.6592P] where P=(Fo^2^+2Fc^2^)/3'
_refine_ls_weighting_scheme calc
_refine_ls_wR_factor_gt 0.1664
_refine_ls_wR_factor_ref 0.1734
_reflns_number_gt 11170
_reflns_number_total 13055
_reflns_threshold_expression I>2\s(I)
_cod_data_source_file b706043b.txt
_cod_data_source_block '[Li2.2.A]Br2'
_cod_database_code 7005841

loop_
_symmetry_equiv_pos_as_xyz
'x, y, z'
'-x, -y, -z'

loop_
_atom_site_label
_atom_site_type_symbol
_atom_site_fract_x
_atom_site_fract_y
_atom_site_fract_z
_atom_site_U_iso_or_equiv
_atom_site_adp_type
_atom_site_occupancy
_atom_site_symmetry_multiplicity
_atom_site_calc_flag
_atom_site_refinement_flags
_atom_site_disorder_assembly
_atom_site_disorder_group
Li1 Li 0.6011(4) 0.2133(3) 0.3211(3) 0.0279(8) Uani 1 1 d . . .
Br1 Br 0.49722(3) 0.080342(16) 0.606105(15) 0.03242(9) Uani 1 1 d . . .
N1 N 0.51772(19) 0.48064(13) 0.30021(11) 0.0203(3) Uani 1 1 d . . .
O1 O 0.21474(19) 0.29746(13) 0.39616(12) 0.0302(4) Uani 1 1 d . . .
O2 O 0.39208(17) 0.19685(12) 0.30723(11) 0.0272(3) Uani 1 1 d . . .
O3 O 0.62905(18) 0.18909(13) 0.20961(11) 0.0278(3) Uani 1 1 d . . .
O4 O 0.81940(17) 0.24581(12) 0.26663(11) 0.0259(3) Uani 1 1 d . . .
O5 O 0.87669(19) 0.38451(12) 0.32617(11) 0.0287(3) Uani 1 1 d . . .
O6 O 0.55539(17) 0.32407(11) 0.35357(11) 0.0245(3) Uani 1 1 d . . .
O7 O 0.4894(2) 0.63741(12) 0.24567(11) 0.0297(4) Uani 1 1 d . . .
O8 O 0.6344(2) 0.10110(13) 0.40966(12) 0.0332(4) Uani 1 1 d . . .
H81 H 0.5985 0.1015 0.4586 0.050 Uiso 1 1 d R . .
H82 H 0.6141 0.0509 0.4049 0.050 Uiso 1 1 d R . .
C1 C 0.1707(2) 0.52363(16) 0.42310(14) 0.0234(4) Uani 1 1 d . . .
H1A H 0.1639 0.5867 0.3884 0.028 Uiso 1 1 calc R . .
C2 C 0.1872(2) 0.45394(17) 0.38821(15) 0.0246(4) Uani 1 1 d . . .
H2A H 0.1917 0.4689 0.3296 0.030 Uiso 1 1 calc R . .
C3 C 0.1977(2) 0.35973(17) 0.43912(15) 0.0249(4) Uani 1 1 d . . .
C4 C 0.1907(2) 0.33651(17) 0.52429(15) 0.0256(4) Uani 1 1 d . . .
H4A H 0.1982 0.2731 0.5581 0.031 Uiso 1 1 calc R . .
C5 C 0.1626(2) 0.38782(17) 0.64905(15) 0.0260(4) Uani 1 1 d . . .
H5A H 0.1676 0.3248 0.6843 0.031 Uiso 1 1 calc R . .
C6 C 0.1461(2) 0.45774(17) 0.68337(15) 0.0264(4) Uani 1 1 d . . .
H6A H 0.1392 0.4430 0.7422 0.032 Uiso 1 1 calc R . .
C7 C 0.1393(2) 0.55210(17) 0.63178(15) 0.0245(4) Uani 1 1 d . . .
C8 C 0.1481(2) 0.57443(16) 0.54706(14) 0.0232(4) Uani 1 1 d . . .
H8A H 0.1439 0.6379 0.5128 0.028 Uiso 1 1 calc R . .
C9 C 0.1636(2) 0.50269(15) 0.51050(14) 0.0214(4) Uani 1 1 d . . .
C10 C 0.1722(2) 0.40816(16) 0.56119(14) 0.0227(4) Uani 1 1 d . . .
C11 C 0.2653(2) 0.20565(17) 0.43749(16) 0.0288(5) Uani 1 1 d . . .
H11A H 0.1984 0.1743 0.4871 0.035 Uiso 1 1 calc R . .
H11B H 0.3513 0.2080 0.4563 0.035 Uiso 1 1 calc R . .
C12 C 0.2890(3) 0.15402(18) 0.37556(17) 0.0307(5) Uani 1 1 d . . .
H12A H 0.3177 0.0883 0.4029 0.037 Uiso 1 1 calc R . .
H12B H 0.2038 0.1550 0.3547 0.037 Uiso 1 1 calc R . .
C13 C 0.3973(3) 0.16408(18) 0.23888(16) 0.0296(5) Uani 1 1 d . . .
H13A H 0.3101 0.1799 0.2177 0.036 Uiso 1 1 calc R . .
H13B H 0.4140 0.0956 0.2567 0.036 Uiso 1 1 calc R . .
C14 C 0.5105(3) 0.20998(19) 0.17196(16) 0.0303(5) Uani 1 1 d . . .
H14A H 0.5228 0.1855 0.1245 0.036 Uiso 1 1 calc R . .
H14B H 0.4910 0.2782 0.1509 0.036 Uiso 1 1 calc R . .
C15 C 0.7502(3) 0.22159(19) 0.15317(16) 0.0306(5) Uani 1 1 d . . .
H15A H 0.7403 0.2895 0.1242 0.037 Uiso 1 1 calc R . .
H15B H 0.7718 0.1895 0.1106 0.037 Uiso 1 1 calc R . .
C16 C 0.8599(3) 0.1998(2) 0.20564(17) 0.0323(5) Uani 1 1 d . . .
H16A H 0.8711 0.1318 0.2333 0.039 Uiso 1 1 calc R . .
H16B H 0.9475 0.2224 0.1703 0.039 Uiso 1 1 calc R . .
C17 C 0.9208(3) 0.23257(19) 0.31713(17) 0.0298(5) Uani 1 1 d . . .
H17A H 1.0090 0.2520 0.2809 0.036 Uiso 1 1 calc R . .
H17B H 0.9313 0.1657 0.3498 0.036 Uiso 1 1 calc R . .
C18 C 0.8822(2) 0.28840(17) 0.37556(15) 0.0272(4) Uani 1 1 d . . .
H18A H 0.7925 0.2709 0.4107 0.033 Uiso 1 1 calc R . .
H18B H 0.9503 0.2764 0.4128 0.033 Uiso 1 1 calc R . .
C19 C 0.5347(2) 0.39950(15) 0.36564(13) 0.0187(4) Uani 1 1 d . . .
C20 C 0.52484(19) 0.40783(14) 0.44965(13) 0.0174(4) Uani 1 1 d . . .
C21 C 0.5360(2) 0.32890(14) 0.51762(13) 0.0203(4) Uani 1 1 d . . .
H21A H 0.5495 0.2694 0.5104 0.024 Uiso 1 1 calc R . .
C22 C 0.5273(2) 0.33655(14) 0.59723(14) 0.0207(4) Uani 1 1 d . . .
H22A H 0.5352 0.2819 0.6438 0.025 Uiso 1 1 calc R . .
C23 C 0.50744(19) 0.42238(14) 0.60888(12) 0.0175(4) Uani 1 1 d . . .
C24 C 0.49552(19) 0.50382(13) 0.54020(12) 0.0162(3) Uani 1 1 d . . .
C25 C 0.4997(2) 0.56980(15) 0.30745(13) 0.0206(4) Uani 1 1 d . . .
C26 C 0.5159(2) 0.47372(17) 0.21705(14) 0.0249(4) Uani 1 1 d . . .
H26A H 0.4495 0.5214 0.1895 0.030 Uiso 1 1 calc R . .
H26B H 0.4852 0.4118 0.2242 0.030 Uiso 1 1 calc R . .
C27 C 0.6549(2) 0.48725(19) 0.16053(15) 0.0277(5) Uani 1 1 d . . .
H27A H 0.6938 0.5434 0.1615 0.033 Uiso 1 1 calc R . .
H27B H 0.7171 0.4329 0.1820 0.033 Uiso 1 1 calc R . .
C28 C 0.6435(3) 0.49807(18) 0.07062(15) 0.0287(5) Uani 1 1 d . . .
H28A H 0.6019 0.4425 0.0705 0.034 Uiso 1 1 calc R . .
H28B H 0.5818 0.5529 0.0496 0.034 Uiso 1 1 calc R . .
C29 C 0.7783(3) 0.5098(2) 0.01124(16) 0.0329(5) Uani 1 1 d . . .
H29A H 0.8336 0.4504 0.0257 0.039 Uiso 1 1 calc R . .
H29B H 0.8279 0.5577 0.0190 0.039 Uiso 1 1 calc R . .
C30 C 0.7632(3) 0.5382(3) -0.08002(18) 0.0439(7) Uani 1 1 d . . .
H30A H 0.7091 0.5981 -0.0947 0.053 Uiso 1 1 calc R . .
H30B H 0.7124 0.4908 -0.0876 0.053 Uiso 1 1 calc R . .
C31 C 0.8991(4) 0.5486(3) -0.1397(2) 0.0589(10) Uani 1 1 d . . .
H31A H 0.8829 0.5674 -0.1975 0.088 Uiso 1 1 calc R . .
H31B H 0.9521 0.4890 -0.1267 0.088 Uiso 1 1 calc R . .
H31C H 0.9494 0.5962 -0.1332 0.088 Uiso 1 1 calc R . .
C32 C 0.8534(4) 0.8205(3) 0.0086(2) 0.0560(9) Uani 1 1 d . . .
H32A H 0.8073 0.8341 0.0607 0.067 Uiso 1 1 calc R . .
C33 C 0.2788(3) 0.7474(2) 0.14184(18) 0.0392(6) Uani 1 1 d . . .
H33A H 0.3480 0.7465 0.1766 0.047 Uiso 1 1 calc R . .
C34 C 0.1697(4) 0.9109(2) 0.3554(2) 0.0443(7) Uani 1 1 d . . .
H34A H 0.2671 0.9092 0.3613 0.053 Uiso 1 1 calc R . .
C35 C 0.3173(4) 0.0765(2) 0.8029(2) 0.0494(8) Uani 1 1 d . . .
H35A H 0.3725 0.0549 0.7570 0.059 Uiso 1 1 calc R . .
Cl1 Cl 0.95260(11) 0.91257(6) -0.05457(7) 0.0611(2) Uani 1 1 d . . .
Cl2 Cl 0.95957(18) 0.71738(9) 0.03629(12) 0.0967(5) Uani 1 1 d . . .
Cl3 Cl 0.7329(2) 0.8033(2) -0.04149(18) 0.1624(11) Uani 1 1 d . . .
Cl4 Cl 0.36053(13) 0.71334(9) 0.05632(6) 0.0740(3) Uani 1 1 d . . .
Cl5 Cl 0.15426(10) 0.66992(7) 0.20400(5) 0.0563(2) Uani 1 1 d . . .
Cl6 Cl 0.20836(13) 0.86067(7) 0.10685(7) 0.0705(3) Uani 1 1 d . . .
Cl7 Cl 0.13554(14) 0.80101(6) 0.35465(8) 0.0701(3) Uani 1 1 d . . .
Cl8 Cl 0.06777(18) 0.93703(11) 0.44058(10) 0.0958(5) Uani 1 1 d . . .
Cl9 Cl 0.14501(13) 0.99687(6) 0.26145(7) 0.0662(3) Uani 1 1 d . . .
Cl10 Cl 0.14708(14) 0.09583(12) 0.78811(11) 0.0935(5) Uani 1 1 d . . .
Cl11 Cl 0.32882(15) -0.00952(7) 0.89889(7) 0.0712(3) Uani 1 1 d . . .
Cl12 Cl 0.37959(10) 0.18133(6) 0.79873(5) 0.0526(2) Uani 1 1 d . . .

loop_
_atom_site_aniso_label
_atom_site_aniso_U_11
_atom_site_aniso_U_22
_atom_site_aniso_U_33
_atom_site_aniso_U_23
_atom_site_aniso_U_13
_atom_site_aniso_U_12
Li1 0.034(2) 0.0265(19) 0.0253(19) -0.0111(16) -0.0046(16) -0.0020(15)
Br1 0.04698(16) 0.02219(13) 0.02610(13) -0.00556(9) -0.00451(10) -0.00396(10)
N1 0.0226(8) 0.0219(8) 0.0172(8) -0.0074(7) -0.0032(6) -0.0021(6)
O1 0.0314(9) 0.0295(9) 0.0321(9) -0.0126(7) -0.0104(7) 0.0058(7)
O2 0.0267(8) 0.0296(8) 0.0290(8) -0.0137(7) -0.0044(6) -0.0043(6)
O3 0.0280(8) 0.0337(9) 0.0225(8) -0.0097(7) -0.0046(6) -0.0027(7)
O4 0.0248(8) 0.0300(8) 0.0261(8) -0.0136(7) -0.0043(6) 0.0001(6)
O5 0.0357(9) 0.0278(8) 0.0230(8) -0.0076(7) -0.0048(7) -0.0058(7)
O6 0.0267(8) 0.0220(7) 0.0267(8) -0.0117(6) -0.0014(6) -0.0025(6)
O7 0.0434(10) 0.0249(8) 0.0190(7) -0.0030(6) -0.0098(7) 0.0003(7)
O8 0.0464(11) 0.0254(8) 0.0268(9) -0.0062(7) -0.0059(8) -0.0060(7)
C1 0.0190(9) 0.0266(10) 0.0221(10) -0.0043(8) -0.0031(7) -0.0037(8)
C2 0.0200(9) 0.0305(11) 0.0233(10) -0.0079(9) -0.0041(8) -0.0023(8)
C3 0.0181(9) 0.0294(11) 0.0277(11) -0.0097(9) -0.0051(8) -0.0004(8)
C4 0.0208(10) 0.0260(10) 0.0273(11) -0.0053(9) -0.0041(8) -0.0003(8)
C5 0.0232(10) 0.0280(11) 0.0220(10) -0.0023(8) -0.0031(8) -0.0021(8)
C6 0.0235(10) 0.0318(11) 0.0211(10) -0.0044(9) -0.0032(8) -0.0041(8)
C7 0.0202(9) 0.0288(11) 0.0251(10) -0.0083(9) -0.0036(8) -0.0048(8)
C8 0.0179(9) 0.0252(10) 0.0249(10) -0.0056(8) -0.0027(7) -0.0046(7)
C9 0.0137(8) 0.0259(10) 0.0225(10) -0.0050(8) -0.0025(7) -0.0031(7)
C10 0.0164(9) 0.0273(10) 0.0227(10) -0.0057(8) -0.0026(7) -0.0023(7)
C11 0.0255(11) 0.0269(11) 0.0314(12) -0.0084(9) -0.0021(9) 0.0004(8)
C12 0.0273(11) 0.0280(11) 0.0373(13) -0.0122(10) -0.0024(9) -0.0042(9)
C13 0.0316(12) 0.0322(12) 0.0308(12) -0.0149(10) -0.0094(9) -0.0029(9)
C14 0.0349(12) 0.0329(12) 0.0256(11) -0.0099(9) -0.0104(9) -0.0007(9)
C15 0.0330(12) 0.0371(13) 0.0233(11) -0.0134(10) -0.0003(9) -0.0043(10)
C16 0.0302(12) 0.0381(13) 0.0319(12) -0.0192(11) 0.0007(9) -0.0012(10)
C17 0.0261(11) 0.0336(12) 0.0314(12) -0.0127(10) -0.0071(9) 0.0022(9)
C18 0.0271(11) 0.0282(11) 0.0268(11) -0.0081(9) -0.0069(8) -0.0025(8)
C19 0.0161(8) 0.0204(9) 0.0196(9) -0.0071(7) -0.0006(7) -0.0031(7)
C20 0.0157(8) 0.0180(9) 0.0186(9) -0.0060(7) -0.0019(7) -0.0024(6)
C21 0.0218(9) 0.0161(9) 0.0215(10) -0.0055(7) -0.0011(7) -0.0011(7)
C22 0.0224(9) 0.0170(9) 0.0203(9) -0.0032(7) -0.0034(7) -0.0011(7)
C23 0.0160(8) 0.0182(9) 0.0172(9) -0.0043(7) -0.0029(7) -0.0010(6)
C24 0.0135(8) 0.0173(8) 0.0173(9) -0.0049(7) -0.0017(6) -0.0024(6)
C25 0.0214(9) 0.0208(9) 0.0192(9) -0.0053(7) -0.0045(7) -0.0009(7)
C26 0.0283(11) 0.0300(11) 0.0192(10) -0.0107(8) -0.0053(8) -0.0023(8)
C27 0.0281(11) 0.0363(12) 0.0192(10) -0.0100(9) -0.0032(8) -0.0026(9)
C28 0.0337(12) 0.0330(12) 0.0198(10) -0.0093(9) -0.0046(9) -0.0012(9)
C29 0.0378(13) 0.0386(13) 0.0220(11) -0.0101(10) -0.0004(9) -0.0080(10)
C30 0.0495(17) 0.0583(19) 0.0226(12) -0.0119(12) 0.0001(11) -0.0119(14)
C31 0.068(2) 0.076(3) 0.0300(15) -0.0176(16) 0.0123(15) -0.025(2)
C32 0.063(2) 0.070(2) 0.0388(17) -0.0225(17) -0.0041(15) -0.0115(18)
C33 0.0463(16) 0.0363(14) 0.0263(12) 0.0001(10) -0.0075(11) 0.0029(11)
C34 0.0483(17) 0.0391(15) 0.0432(16) -0.0055(12) -0.0117(13) -0.0101(12)
C35 0.063(2) 0.0445(17) 0.0370(16) -0.0139(13) 0.0106(14) -0.0175(15)
Cl1 0.0730(6) 0.0428(4) 0.0588(5) -0.0142(4) 0.0009(4) 0.0029(4)
Cl2 0.1071(10) 0.0507(6) 0.1233(12) 0.0049(7) -0.0516(9) -0.0142(6)
Cl3 0.1119(15) 0.221(3) 0.165(2) -0.026(2) -0.0864(15) -0.0539(16)
Cl4 0.0921(8) 0.0762(7) 0.0346(4) -0.0109(4) 0.0024(4) 0.0262(6)
Cl5 0.0659(5) 0.0549(5) 0.0393(4) 0.0016(3) -0.0097(4) -0.0188(4)
Cl6 0.0895(7) 0.0387(4) 0.0593(6) 0.0033(4) -0.0025(5) 0.0147(4)
Cl7 0.1018(8) 0.0319(4) 0.0764(7) -0.0060(4) -0.0334(6) -0.0067(4)
Cl8 0.1111(11) 0.0845(9) 0.0842(9) -0.0375(7) 0.0381(8) -0.0391(8)
Cl9 0.0932(7) 0.0400(4) 0.0652(6) 0.0024(4) -0.0382(5) -0.0197(4)
Cl10 0.0605(7) 0.0946(10) 0.1118(11) -0.0104(8) -0.0105(7) -0.0278(6)
Cl11 0.1155(9) 0.0374(4) 0.0485(5) -0.0072(4) 0.0035(5) -0.0074(5)
Cl12 0.0700(5) 0.0422(4) 0.0388(4) -0.0088(3) 0.0099(4) -0.0220(4)

loop_
_atom_type_symbol
_atom_type_description
_atom_type_scat_dispersion_real
_atom_type_scat_dispersion_imag
_atom_type_scat_source
C C 0.0033 0.0016 'International Tables Vol C Tables 4.2.6.8 and 6.1.1.4'
H H 0.0000 0.0000 'International Tables Vol C Tables 4.2.6.8 and 6.1.1.4'
Br Br -0.2901 2.4595 'International Tables Vol C Tables 4.2.6.8 and 6.1.1.4'
Cl Cl 0.1484 0.1585 'International Tables Vol C Tables 4.2.6.8 and 6.1.1.4'
Li Li -0.0003 0.0001 'International Tables Vol C Tables 4.2.6.8 and 6.1.1.4'
N N 0.0061 0.0033 'International Tables Vol C Tables 4.2.6.8 and 6.1.1.4'
O O 0.0106 0.0060 'International Tables Vol C Tables 4.2.6.8 and 6.1.1.4'

loop_
_geom_angle_atom_site_label_1
_geom_angle_atom_site_label_2
_geom_angle_atom_site_label_3
_geom_angle
_geom_angle_site_symmetry_1
_geom_angle_site_symmetry_3
_geom_angle_publ_flag
O8 Li1 O6 115.5(2) . . ?
O8 Li1 O3 110.8(2) . . ?
O6 Li1 O3 133.6(2) . . ?
O8 Li1 O2 101.8(2) . . ?
O6 Li1 O2 95.27(19) . . ?
O3 Li1 O2 76.78(16) . . ?
O8 Li1 O4 97.5(2) . . ?
O6 Li1 O4 95.26(19) . . ?
O3 Li1 O4 76.67(16) . . ?
O2 Li1 O4 151.4(2) . . ?
C19 N1 C25 124.48(18) . . ?
C19 N1 C26 118.60(18) . . ?
C25 N1 C26 116.92(18) . . ?
C3 O1 C11 116.9(2) . . ?
C13 O2 C12 111.40(19) . . ?
C13 O2 Li1 109.58(18) . . ?
C12 O2 Li1 123.89(19) . . ?
C15 O3 C14 114.17(19) . . ?
C15 O3 Li1 115.95(19) . . ?
C14 O3 Li1 113.39(19) . . ?
C16 O4 C17 111.06(19) . . ?
C16 O4 Li1 106.04(17) . . ?
C17 O4 Li1 122.71(18) . . ?
C7 O5 C18 116.77(19) 2_666 . ?
C19 O6 Li1 172.8(2) . . ?
Li1 O8 H81 114.9 . . ?
Li1 O8 H82 116.1 . . ?
H81 O8 H82 107.4 . . ?
C2 C1 C9 120.7(2) . . ?
C2 C1 H1A 119.6 . . ?
C9 C1 H1A 119.6 . . ?
C1 C2 C3 120.3(2) . . ?
C1 C2 H2A 119.9 . . ?
C3 C2 H2A 119.9 . . ?
O1 C3 C4 125.1(2) . . ?
O1 C3 C2 114.2(2) . . ?
C4 C3 C2 120.8(2) . . ?
C3 C4 C10 119.4(2) . . ?
C3 C4 H4A 120.3 . . ?
C10 C4 H4A 120.3 . . ?
C6 C5 C10 120.8(2) . . ?
C6 C5 H5A 119.6 . . ?
C10 C5 H5A 119.6 . . ?
C5 C6 C7 120.4(2) . . ?
C5 C6 H6A 119.8 . . ?
C7 C6 H6A 119.8 . . ?
C8 C7 O5 124.8(2) . 2_666 ?
C8 C7 C6 120.5(2) . . ?
O5 C7 C6 114.6(2) 2_666 . ?
C7 C8 C9 119.8(2) . . ?
C7 C8 H8A 120.1 . . ?
C9 C8 H8A 120.1 . . ?
C10 C9 C1 118.7(2) . . ?
C10 C9 C8 120.2(2) . . ?
C1 C9 C8 121.1(2) . . ?
C9 C10 C4 120.1(2) . . ?
C9 C10 C5 118.2(2) . . ?
C4 C10 C5 121.6(2) . . ?
O1 C11 C12 107.0(2) . . ?
O1 C11 H11A 110.3 . . ?
C12 C11 H11A 110.3 . . ?
O1 C11 H11B 110.3 . . ?
C12 C11 H11B 110.3 . . ?
H11A C11 H11B 108.6 . . ?
O2 C12 C11 109.4(2) . . ?
O2 C12 H12A 109.8 . . ?
C11 C12 H12A 109.8 . . ?
O2 C12 H12B 109.8 . . ?
C11 C12 H12B 109.8 . . ?
H12A C12 H12B 108.2 . . ?
O2 C13 C14 107.6(2) . . ?
O2 C13 H13A 110.2 . . ?
C14 C13 H13A 110.2 . . ?
O2 C13 H13B 110.2 . . ?
C14 C13 H13B 110.2 . . ?
H13A C13 H13B 108.5 . . ?
O3 C14 C13 106.2(2) . . ?
O3 C14 H14A 110.5 . . ?
C13 C14 H14A 110.5 . . ?
O3 C14 H14B 110.5 . . ?
C13 C14 H14B 110.5 . . ?
H14A C14 H14B 108.7 . . ?
O3 C15 C16 105.9(2) . . ?
O3 C15 H15A 110.6 . . ?
C16 C15 H15A 110.6 . . ?
O3 C15 H15B 110.6 . . ?
C16 C15 H15B 110.6 . . ?
H15A C15 H15B 108.7 . . ?
O4 C16 C15 107.1(2) . . ?
O4 C16 H16A 110.3 . . ?
C15 C16 H16A 110.3 . . ?
O4 C16 H16B 110.3 . . ?
C15 C16 H16B 110.3 . . ?
H16A C16 H16B 108.6 . . ?
O4 C17 C18 110.27(19) . . ?
O4 C17 H17A 109.6 . . ?
C18 C17 H17A 109.6 . . ?
O4 C17 H17B 109.6 . . ?
C18 C17 H17B 109.6 . . ?
H17A C17 H17B 108.1 . . ?
O5 C18 C17 107.9(2) . . ?
O5 C18 H18A 110.1 . . ?
C17 C18 H18A 110.1 . . ?
O5 C18 H18B 110.1 . . ?
C17 C18 H18B 110.1 . . ?
H18A C18 H18B 108.4 . . ?
O6 C19 N1 120.61(19) . . ?
O6 C19 C20 122.01(19) . . ?
N1 C19 C20 117.38(18) . . ?
C21 C20 C24 120.38(19) . 2_666 ?
C21 C20 C19 119.83(18) . . ?
C24 C20 C19 119.80(18) 2_666 . ?
C20 C21 C22 119.99(19) . . ?
C20 C21 H21A 120.0 . . ?
C22 C21 H21A 120.0 . . ?
C23 C22 C21 120.79(19) . . ?
C23 C22 H22A 119.6 . . ?
C21 C22 H22A 119.6 . . ?
C22 C23 C24 120.03(19) . . ?
C22 C23 C25 120.60(18) . 2_666 ?
C24 C23 C25 119.36(18) . 2_666 ?
C20 C24 C23 121.19(18) 2_666 . ?
C20 C24 C24 119.6(2) 2_666 2_666 ?
C23 C24 C24 119.2(2) . 2_666 ?
O7 C25 N1 119.7(2) . . ?
O7 C25 C23 122.6(2) . 2_666 ?
N1 C25 C23 117.70(18) . 2_666 ?
N1 C26 C27 112.62(18) . . ?
N1 C26 H26A 109.1 . . ?
C27 C26 H26A 109.1 . . ?
N1 C26 H26B 109.1 . . ?
C27 C26 H26B 109.1 . . ?
H26A C26 H26B 107.8 . . ?
C28 C27 C26 110.9(2) . . ?
C28 C27 H27A 109.5 . . ?
C26 C27 H27A 109.5 . . ?
C28 C27 H27B 109.5 . . ?
C26 C27 H27B 109.5 . . ?
H27A C27 H27B 108.1 . . ?
C29 C28 C27 113.8(2) . . ?
C29 C28 H28A 108.8 . . ?
C27 C28 H28A 108.8 . . ?
C29 C28 H28B 108.8 . . ?
C27 C28 H28B 108.8 . . ?
H28A C28 H28B 107.7 . . ?
C28 C29 C30 113.2(2) . . ?
C28 C29 H29A 108.9 . . ?
C30 C29 H29A 108.9 . . ?
C28 C29 H29B 108.9 . . ?
C30 C29 H29B 108.9 . . ?
H29A C29 H29B 107.8 . . ?
C29 C30 C31 113.2(3) . . ?
C29 C30 H30A 108.9 . . ?
C31 C30 H30A 108.9 . . ?
C29 C30 H30B 108.9 . . ?
C31 C30 H30B 108.9 . . ?
H30A C30 H30B 107.8 . . ?
C30 C31 H31A 109.5 . . ?
C30 C31 H31B 109.5 . . ?
H31A C31 H31B 109.5 . . ?
C30 C31 H31C 109.5 . . ?
H31A C31 H31C 109.5 . . ?
H31B C31 H31C 109.5 . . ?
Cl3 C32 Cl1 111.5(2) . . ?
Cl3 C32 Cl2 108.9(3) . . ?
Cl1 C32 Cl2 109.1(2) . . ?
Cl3 C32 H32A 109.1 . . ?
Cl1 C32 H32A 109.1 . . ?
Cl2 C32 H32A 109.1 . . ?
Cl6 C33 Cl4 109.83(16) . . ?
Cl6 C33 Cl5 110.99(18) . . ?
Cl4 C33 Cl5 110.69(19) . . ?
Cl6 C33 H33A 108.4 . . ?
Cl4 C33 H33A 108.4 . . ?
Cl5 C33 H33A 108.4 . . ?
Cl9 C34 Cl8 110.5(2) . . ?
Cl9 C34 Cl7 110.53(19) . . ?
Cl8 C34 Cl7 110.67(19) . . ?
Cl9 C34 H34A 108.4 . . ?
Cl8 C34 H34A 108.4 . . ?
Cl7 C34 H34A 108.4 . . ?
Cl11 C35 Cl10 109.67(19) . . ?
Cl11 C35 Cl12 110.8(2) . . ?
Cl10 C35 Cl12 109.5(2) . . ?
Cl11 C35 H35A 108.9 . . ?
Cl10 C35 H35A 108.9 . . ?
Cl12 C35 H35A 108.9 . . ?

loop_
_geom_bond_atom_site_label_1
_geom_bond_atom_site_label_2
_geom_bond_distance
_geom_bond_site_symmetry_2
_geom_bond_publ_flag
Li1 O8 1.918(5) . ?
Li1 O6 1.934(4) . ?
Li1 O3 2.036(4) . ?
Li1 O2 2.215(5) . ?
Li1 O4 2.250(5) . ?
N1 C19 1.385(3) . ?
N1 C25 1.397(3) . ?
N1 C26 1.475(3) . ?
O1 C3 1.367(3) . ?
O1 C11 1.426(3) . ?
O2 C13 1.417(3) . ?
O2 C12 1.428(3) . ?
O3 C15 1.421(3) . ?
O3 C14 1.422(3) . ?
O4 C16 1.423(3) . ?
O4 C17 1.423(3) . ?
O5 C7 1.371(3) 2_666 ?
O5 C18 1.428(3) . ?
O6 C19 1.226(3) . ?
O7 C25 1.219(3) . ?
O8 H81 0.850 . ?
O8 H82 0.850 . ?
C1 C2 1.369(3) . ?
C1 C9 1.417(3) . ?
C1 H1A 0.950 . ?
C2 C3 1.414(3) . ?
C2 H2A 0.950 . ?
C3 C4 1.377(3) . ?
C4 C10 1.419(3) . ?
C4 H4A 0.950 . ?
C5 C6 1.366(4) . ?
C5 C10 1.423(3) . ?
C5 H5A 0.950 . ?
C6 C7 1.417(3) . ?
C6 H6A 0.950 . ?
C7 C8 1.368(3) . ?
C7 O5 1.371(3) 2_666 ?
C8 C9 1.418(3) . ?
C8 H8A 0.950 . ?
C9 C10 1.415(3) . ?
C11 C12 1.497(4) . ?
C11 H11A 0.990 . ?
C11 H11B 0.990 . ?
C12 H12A 0.990 . ?
C12 H12B 0.990 . ?
C13 C14 1.494(4) . ?
C13 H13A 0.990 . ?
C13 H13B 0.990 . ?
C14 H14A 0.990 . ?
C14 H14B 0.990 . ?
C15 C16 1.501(4) . ?
C15 H15A 0.990 . ?
C15 H15B 0.990 . ?
C16 H16A 0.990 . ?
C16 H16B 0.990 . ?
C17 C18 1.496(3) . ?
C17 H17A 0.990 . ?
C17 H17B 0.990 . ?
C18 H18A 0.990 . ?
C18 H18B 0.990 . ?
C19 C20 1.478(3) . ?
C20 C21 1.379(3) . ?
C20 C24 1.406(3) 2_666 ?
C21 C22 1.400(3) . ?
C21 H21A 0.950 . ?
C22 C23 1.379(3) . ?
C22 H22A 0.950 . ?
C23 C24 1.410(3) . ?
C23 C25 1.473(3) 2_666 ?
C24 C20 1.406(3) 2_666 ?
C24 C24 1.413(4) 2_666 ?
C25 C23 1.473(3) 2_666 ?
C26 C27 1.528(3) . ?
C26 H26A 0.990 . ?
C26 H26B 0.990 . ?
C27 C28 1.527(3) . ?
C27 H27A 0.990 . ?
C27 H27B 0.990 . ?
C28 C29 1.515(4) . ?
C28 H28A 0.990 . ?
C28 H28B 0.990 . ?
C29 C30 1.517(4) . ?
C29 H29A 0.990 . ?
C29 H29B 0.990 . ?
C30 C31 1.526(5) . ?
C30 H30A 0.990 . ?
C30 H30B 0.990 . ?
C31 H31A 0.980 . ?
C31 H31B 0.980 . ?
C31 H31C 0.980 . ?
C32 Cl3 1.711(4) . ?
C32 Cl1 1.738(4) . ?
C32 Cl2 1.775(5) . ?
C32 H32A 1.000 . ?
C33 Cl6 1.743(3) . ?
C33 Cl4 1.746(3) . ?
C33 Cl5 1.753(3) . ?
C33 H33A 1.000 . ?
C34 Cl9 1.747(3) . ?
C34 Cl8 1.750(4) . ?
C34 Cl7 1.757(3) . ?
C34 H34A 1.000 . ?
C35 Cl11 1.745(4) . ?
C35 Cl10 1.756(4) . ?
C35 Cl12 1.761(3) . ?
C35 H35A 1.000 . ?

loop_
_geom_torsion_atom_site_label_1
_geom_torsion_atom_site_label_2
_geom_torsion_atom_site_label_3
_geom_torsion_atom_site_label_4
_geom_torsion
_geom_torsion_site_symmetry_1
_geom_torsion_site_symmetry_2
_geom_torsion_site_symmetry_3
_geom_torsion_site_symmetry_4
_geom_torsion_publ_flag
O8 Li1 O2 C13 -99.2(2) . . . . ?
O6 Li1 O2 C13 143.33(19) . . . . ?
O3 Li1 O2 C13 9.7(2) . . . . ?
O4 Li1 O2 C13 32.2(5) . . . . ?
O8 Li1 O2 C12 35.6(3) . . . . ?
O6 Li1 O2 C12 -81.8(2) . . . . ?
O3 Li1 O2 C12 144.57(19) . . . . ?
O4 Li1 O2 C12 167.0(4) . . . . ?
O8 Li1 O3 C15 -105.2(3) . . . . ?
O6 Li1 O3 C15 72.3(4) . . . . ?
O2 Li1 O3 C15 156.97(19) . . . . ?
O4 Li1 O3 C15 -12.2(2) . . . . ?
O8 Li1 O3 C14 119.8(2) . . . . ?
O6 Li1 O3 C14 -62.6(4) . . . . ?
O2 Li1 O3 C14 22.0(2) . . . . ?
O4 Li1 O3 C14 -147.14(18) . . . . ?
O8 Li1 O4 C16 89.4(2) . . . . ?
O6 Li1 O4 C16 -154.00(19) . . . . ?
O3 Li1 O4 C16 -20.4(2) . . . . ?
O2 Li1 O4 C16 -42.8(5) . . . . ?
O8 Li1 O4 C17 -39.6(3) . . . . ?
O6 Li1 O4 C17 77.0(2) . . . . ?
O3 Li1 O4 C17 -149.35(19) . . . . ?
O2 Li1 O4 C17 -171.8(4) . . . . ?
C9 C1 C2 C3 -0.1(3) . . . . ?
C11 O1 C3 C4 -17.9(3) . . . . ?
C11 O1 C3 C2 162.1(2) . . . . ?
C1 C2 C3 O1 -179.6(2) . . . . ?
C1 C2 C3 C4 0.4(3) . . . . ?
O1 C3 C4 C10 -179.7(2) . . . . ?
C2 C3 C4 C10 0.3(3) . . . . ?
C10 C5 C6 C7 -0.4(3) . . . . ?
C5 C6 C7 C8 0.4(3) . . . . ?
C5 C6 C7 O5 -179.7(2) . . . 2_666 ?
O5 C7 C8 C9 -179.5(2) 2_666 . . . ?
C6 C7 C8 C9 0.3(3) . . . . ?
C2 C1 C9 C10 -0.8(3) . . . . ?
C2 C1 C9 C8 179.2(2) . . . . ?
C7 C8 C9 C10 -1.1(3) . . . . ?
C7 C8 C9 C1 178.9(2) . . . . ?
C1 C9 C10 C4 1.4(3) . . . . ?
C8 C9 C10 C4 -178.59(19) . . . . ?
C1 C9 C10 C5 -178.91(19) . . . . ?
C8 C9 C10 C5 1.1(3) . . . . ?
C3 C4 C10 C9 -1.2(3) . . . . ?
C3 C4 C10 C5 179.2(2) . . . . ?
C6 C5 C10 C9 -0.3(3) . . . . ?
C6 C5 C10 C4 179.3(2) . . . . ?
C3 O1 C11 C12 -174.2(2) . . . . ?
C13 O2 C12 C11 -167.0(2) . . . . ?
Li1 O2 C12 C11 58.8(3) . . . . ?
O1 C11 C12 O2 63.7(3) . . . . ?
C12 O2 C13 C14 -178.1(2) . . . . ?
Li1 O2 C13 C14 -37.3(3) . . . . ?
C15 O3 C14 C13 175.5(2) . . . . ?
Li1 O3 C14 C13 -48.7(3) . . . . ?
O2 C13 C14 O3 55.7(3) . . . . ?
C14 O3 C15 C16 175.5(2) . . . . ?
Li1 O3 C15 C16 40.9(3) . . . . ?
C17 O4 C16 C15 -177.3(2) . . . . ?
Li1 O4 C16 C15 47.2(3) . . . . ?
O3 C15 C16 O4 -58.4(3) . . . . ?
C16 O4 C17 C18 174.9(2) . . . . ?
Li1 O4 C17 C18 -58.3(3) . . . . ?
C7 O5 C18 C17 -171.50(19) 2_666 . . . ?
O4 C17 C18 O5 -62.9(3) . . . . ?
C25 N1 C19 O6 -177.06(19) . . . . ?
C26 N1 C19 O6 4.1(3) . . . . ?
C25 N1 C19 C20 3.8(3) . . . . ?
C26 N1 C19 C20 -175.11(18) . . . . ?
O6 C19 C20 C21 -1.5(3) . . . . ?
N1 C19 C20 C21 177.65(18) . . . . ?
O6 C19 C20 C24 178.35(19) . . . 2_666 ?
N1 C19 C20 C24 -2.5(3) . . . 2_666 ?
C24 C20 C21 C22 -0.1(3) 2_666 . . . ?
C19 C20 C21 C22 179.73(19) . . . . ?
C20 C21 C22 C23 0.1(3) . . . . ?
C21 C22 C23 C24 0.0(3) . . . . ?
C21 C22 C23 C25 -179.13(19) . . . 2_666 ?
C22 C23 C24 C20 179.97(18) . . . 2_666 ?
C25 C23 C24 C20 -0.9(3) 2_666 . . 2_666 ?
C22 C23 C24 C24 -0.1(3) . . . 2_666 ?
C25 C23 C24 C24 179.0(2) 2_666 . . 2_666 ?
C19 N1 C25 O7 177.9(2) . . . . ?
C26 N1 C25 O7 -3.2(3) . . . . ?
C19 N1 C25 C23 -2.7(3) . . . 2_666 ?
C26 N1 C25 C23 176.22(18) . . . 2_666 ?
C19 N1 C26 C27 -95.2(2) . . . . ?
C25 N1 C26 C27 85.8(2) . . . . ?
N1 C26 C27 C28 -169.2(2) . . . . ?
C26 C27 C28 C29 -178.8(2) . . . . ?
C27 C28 C29 C30 -169.4(2) . . . . ?
C28 C29 C30 C31 -179.1(3) . . . . ?
